data_7704983
loop_
_publ_author_name
'Samie, Ali'
'Salimi, Alireza'
'Garrison, Jered C.'

_publ_section_title
;
 Coordination chemistry of mercury(ii) halide complexes: a combined
 experimental, theoretical and (ICSD &amp; CSD) database study on the
 relationship between inorganic and organic units.
;
_journal_issue 34
_journal_name_full 'Dalton transactions (Cambridge, England : 2003)'
_journal_page_first 11859
_journal_page_last 11877
_journal_paper_doi 10.1039/d0dt01541e
_journal_volume 49
_journal_year 2020
_chemical_formula_moiety 'C32 H22 Cl2 Hg N2 O4'
_chemical_formula_sum 'C32 H22 Cl2 Hg N2 O4'
_chemical_formula_weight 770.00
_space_group_crystal_system triclinic
_space_group_IT_number 2
_space_group_name_Hall '-P 1'
_space_group_name_H-M_alt 'P -1'
_atom_sites_solution_hydrogens geom
_audit_creation_method SHELXL-2018/3
_audit_update_record
;
2020-07-13 deposited with the CCDC.	2020-07-31 downloaded from the CCDC.
;
_cell_angle_alpha 81.825(3)
_cell_angle_beta 85.712(3)
_cell_angle_gamma 89.731(3)
_cell_formula_units_Z 2
_cell_length_a 7.9080(3)
_cell_length_b 12.6688(4)
_cell_length_c 14.1413(4)
_cell_measurement_reflns_used 12119
_cell_measurement_temperature 100(2)
_cell_measurement_theta_max 75.9230
_cell_measurement_theta_min 3.4910
_cell_volume 1398.40(8)
_computing_cell_refinement
;
CrysAlisPro, Agilent Technologies,
Version 1.171.37.35 (release 13-08-2014 CrysAlis171 .NET)
(compiled Aug 13 2014,18:06:01)
;
_computing_data_collection
;
CrysAlisPro, Agilent Technologies,
Version 1.171.37.35 (release 13-08-2014 CrysAlis171 .NET)
(compiled Aug 13 2014,18:06:01)
;
_computing_data_reduction
;
CrysAlisPro, Agilent Technologies,
Version 1.171.37.35 (release 13-08-2014 CrysAlis171 .NET)
(compiled Aug 13 2014,18:06:01)
;
_computing_molecular_graphics 'ORTEP-3 for windows (Farrugia, 2012)'
_computing_publication_material 'WinGx (Farrugia, 2012)'
_computing_structure_refinement 'SHELXL-2018/3 (Sheldrick, 2018)'
_computing_structure_solution 'SHELXS-97 (Sheldrick, 2005)'
_diffrn_ambient_temperature 100(2)
_diffrn_detector 'CCD plate'
_diffrn_detector_area_resol_mean 8.2603
_diffrn_detector_type Onyx
_diffrn_measured_fraction_theta_full 0.998
_diffrn_measured_fraction_theta_max 0.988
_diffrn_measurement_device 'four-circle diffractometer'
_diffrn_measurement_device_type 'Xcalibur, Onyx, Ultra'
_diffrn_radiation_monochromator mirror
_diffrn_radiation_probe x-ray
_diffrn_radiation_type 'Cu K\a'
_diffrn_radiation_wavelength 1.54184
_diffrn_reflns_av_R_equivalents 0.0461
_diffrn_reflns_av_unetI/netI 0.0358
_diffrn_reflns_Laue_measured_fraction_full 0.998
_diffrn_reflns_Laue_measured_fraction_max 0.988
_diffrn_reflns_limit_h_max 9
_diffrn_reflns_limit_h_min -9
_diffrn_reflns_limit_k_max 15
_diffrn_reflns_limit_k_min -15
_diffrn_reflns_limit_l_max 17
_diffrn_reflns_limit_l_min -17
_diffrn_reflns_number 22011
_diffrn_reflns_point_group_measured_fraction_full 0.998
_diffrn_reflns_point_group_measured_fraction_max 0.988
_diffrn_reflns_theta_full 67.684
_diffrn_reflns_theta_max 74.100
_diffrn_reflns_theta_min 3.166
_diffrn_source 'sealed X-ray tube'
_diffrn_source_type 'Enhance Ultra (Cu) X-ray Source'
_exptl_absorpt_coefficient_mu 11.976
_exptl_absorpt_correction_T_max 0.2800
_exptl_absorpt_correction_T_min 0.1872
_exptl_absorpt_correction_type sphere
_exptl_absorpt_process_details
;
Interpolation using  Int.Tab. Vol. C (1992) p. 523,Tab. 6.3.3.3
for values of muR in the range 0-2.5, and Int.Tab. Vol.II (1959)
p.302; Table 5.3.6 B for muR in the range 2.6-10.0.
The interpolation procedure of C.W.Dwiggins Jr (Acta Cryst.(1975)
A31,146-148) is used with some modification.
;
_exptl_crystal_colour 'clear colourless'
_exptl_crystal_density_diffrn 1.829
_exptl_crystal_description irregular
_exptl_crystal_F_000 748
_exptl_crystal_size_max 0.1000
_exptl_crystal_size_mid 0.1000
_exptl_crystal_size_min 0.0400
_exptl_crystal_size_rad 0.1000
_refine_diff_density_max 1.061
_refine_diff_density_min -1.084
_refine_diff_density_rms 0.114
_refine_ls_extinction_method none
_refine_ls_goodness_of_fit_ref 1.054
_refine_ls_hydrogen_treatment constr
_refine_ls_matrix_type full
_refine_ls_number_parameters 370
_refine_ls_number_reflns 5619
_refine_ls_number_restraints 0
_refine_ls_restrained_S_all 1.054
_refine_ls_R_factor_all 0.0373
_refine_ls_R_factor_gt 0.0330
_refine_ls_shift/su_max 0.000
_refine_ls_shift/su_mean 0.000
_refine_ls_structure_factor_coef Fsqd
_refine_ls_weighting_details 'w=1/[\s^2^(Fo^2^)+(0.0430P)^2^+2.5842P] where P=(Fo^2^+2Fc^2^)/3'
_refine_ls_weighting_scheme calc
_refine_ls_wR_factor_gt 0.0834
_refine_ls_wR_factor_ref 0.0865
_reflns_Friedel_coverage 0.000
_reflns_number_gt 5240
_reflns_number_total 5619
_reflns_threshold_expression 'I > 2\s(I)'
_cod_data_source_file d0dt01541e2.cif
_cod_data_source_block shelx1
_cod_depositor_comments 'Adding full bibliography for 7704983--7704993.cif.'
_cod_database_code 7704983
_shelx_shelxl_version_number 2018/3
_shelx_space_group_comment
;
The symmetry employed for this shelxl refinement is uniquely defined
by the following loop, which should always be used as a source of
symmetry information in preference to the above space-group names.
They are only intended as comments.
;
_exptl_absorpt_correction_t_ave 0.2365

loop_
_space_group_symop_operation_xyz
'x, y, z'
'-x, -y, -z'

loop_
_atom_site_label
_atom_site_type_symbol
_atom_site_fract_x
_atom_site_fract_y
_atom_site_fract_z
_atom_site_U_iso_or_equiv
_atom_site_adp_type
_atom_site_occupancy
_atom_site_site_symmetry_order
_atom_site_calc_flag
_atom_site_refinement_flags_posn
_atom_site_refinement_flags_adp
_atom_site_refinement_flags_occupancy
_atom_site_disorder_assembly
_atom_site_disorder_group
Hg1 Hg 0.16538(2) 0.26019(2) 0.46893(2) 0.03934(8) Uani 1 1 d . . . . .
C24 C -0.5207(7) 0.7564(5) 0.4026(3) 0.0481(12) Uani 1 1 d . . . . .
H24 H -0.561873 0.734575 0.467268 0.058 Uiso 1 1 calc R U . . .
Cl2 Cl 0.22788(14) 0.08066(8) 0.45199(9) 0.0458(3) Uani 1 1 d . . . . .
Cl1 Cl 0.24483(16) 0.44049(9) 0.43588(10) 0.0510(3) Uani 1 1 d . . . . .
O2A O -0.0129(4) -0.0592(2) 0.7785(2) 0.0378(7) Uani 1 1 d . . . . .
O3 O -0.4976(4) 0.4839(3) 0.2145(3) 0.0437(7) Uani 1 1 d . . . . .
O4A O -0.2432(4) 0.5460(2) 0.2472(2) 0.0352(6) Uani 1 1 d . . . . .
C2 C -0.1613(6) -0.2260(4) 0.8001(3) 0.0374(9) Uani 1 1 d . . . . .
H2 H -0.251373 -0.192793 0.766314 0.045 Uiso 1 1 calc R U . . .
C12 C -0.0867(6) 0.1214(4) 0.7657(3) 0.0360(9) Uani 1 1 d . . . . .
N2 N -0.1054(5) 0.2682(3) 0.3972(3) 0.0356(8) Uani 1 1 d . . . . .
C29 C -0.1604(5) 0.3603(3) 0.3516(3) 0.0337(8) Uani 1 1 d . . . . .
H29 H -0.094073 0.422950 0.350119 0.040 Uiso 1 1 calc R U . . .
C28 C -0.3112(6) 0.3680(3) 0.3061(3) 0.0347(9) Uani 1 1 d . . . . .
C1 C -0.0271(6) -0.1672(3) 0.8174(3) 0.0345(9) Uani 1 1 d . . . . .
C31 C -0.3543(6) 0.1818(4) 0.3577(3) 0.0392(10) Uani 1 1 d . . . . .
H31 H -0.419363 0.118340 0.361266 0.047 Uiso 1 1 calc R U . . .
C32 C -0.4120(6) 0.2769(4) 0.3117(3) 0.0369(9) Uani 1 1 d . . . . .
H32 H -0.518332 0.280362 0.284384 0.044 Uiso 1 1 calc R U . . .
C13 C 0.0036(6) 0.1391(4) 0.6759(3) 0.0365(9) Uani 1 1 d . . . . .
H13 H 0.056823 0.080460 0.651030 0.044 Uiso 1 1 calc R U . . .
C17 C -0.2810(6) 0.6488(3) 0.2012(3) 0.0348(9) Uani 1 1 d . . . . .
C20 C -0.3328(6) 0.8555(4) 0.1175(3) 0.0384(9) Uani 1 1 d . . . . .
H20 H -0.352195 0.925973 0.087341 0.046 Uiso 1 1 calc R U . . .
C4 C -0.0355(6) -0.3839(3) 0.8807(3) 0.0379(9) Uani 1 1 d . . . . .
H4 H -0.038983 -0.458553 0.901453 0.045 Uiso 1 1 calc R U . . .
N1 N 0.0173(5) 0.2358(3) 0.6241(3) 0.0365(8) Uani 1 1 d . . . . .
C30 C -0.2001(6) 0.1798(3) 0.3987(3) 0.0360(9) Uani 1 1 d . . . . .
H30 H -0.159861 0.113665 0.428915 0.043 Uiso 1 1 calc R U . . .
C10 C 0.1092(5) -0.2118(3) 0.8678(3) 0.0325(8) Uani 1 1 d . . . . .
O1 O -0.2049(6) -0.0108(3) 0.8896(3) 0.0602(11) Uani 1 1 d . . . . .
C21 C -0.3983(6) 0.8233(3) 0.2142(3) 0.0346(9) Uani 1 1 d . . . . .
C5 C 0.1052(5) -0.3235(3) 0.9004(3) 0.0335(8) Uani 1 1 d . . . . .
C6 C 0.2431(6) -0.3687(4) 0.9499(3) 0.0403(10) Uani 1 1 d . . . . .
H6 H 0.242272 -0.442895 0.972802 0.048 Uiso 1 1 calc R U . . .
C26 C -0.3727(5) 0.7165(3) 0.2565(3) 0.0331(8) Uani 1 1 d . . . . .
C9 C 0.2500(6) -0.1503(4) 0.8849(3) 0.0410(10) Uani 1 1 d . . . . .
H9 H 0.253221 -0.075783 0.863340 0.049 Uiso 1 1 calc R U . . .
C14 C -0.0587(6) 0.3174(4) 0.6598(4) 0.0403(10) Uani 1 1 d . . . . .
H14 H -0.047985 0.386367 0.623240 0.048 Uiso 1 1 calc R U . . .
C8 C 0.3822(7) -0.1978(4) 0.9325(4) 0.0474(11) Uani 1 1 d . . . . .
H8 H 0.476865 -0.156225 0.942944 0.057 Uiso 1 1 calc R U . . .
C23 C -0.5439(7) 0.8605(5) 0.3619(4) 0.0517(13) Uani 1 1 d . . . . .
H23 H -0.602160 0.908948 0.398095 0.062 Uiso 1 1 calc R U . . .
C3 C -0.1668(6) -0.3367(4) 0.8323(3) 0.0385(9) Uani 1 1 d . . . . .
H3 H -0.260661 -0.378305 0.820563 0.046 Uiso 1 1 calc R U . . .
C19 C -0.2426(6) 0.7863(4) 0.0678(3) 0.0378(9) Uani 1 1 d . . . . .
H19 H -0.197682 0.809583 0.004098 0.045 Uiso 1 1 calc R U . . .
C27 C -0.3657(6) 0.4695(3) 0.2514(3) 0.0352(9) Uani 1 1 d . . . . .
C22 C -0.4836(6) 0.8936(4) 0.2701(4) 0.0462(11) Uani 1 1 d . . . . .
H22 H -0.499242 0.965707 0.242955 0.055 Uiso 1 1 calc R U . . .
C18 C -0.2159(6) 0.6809(4) 0.1103(3) 0.0398(9) Uani 1 1 d . . . . .
H18 H -0.152895 0.632907 0.075715 0.048 Uiso 1 1 calc R U . . .
C11 C -0.1105(6) 0.0124(4) 0.8194(3) 0.0383(9) Uani 1 1 d . . . . .
C15 C -0.1528(7) 0.3066(4) 0.7477(4) 0.0442(10) Uani 1 1 d . . . . .
H15 H -0.207568 0.366265 0.769900 0.053 Uiso 1 1 calc R U . . .
C25 C -0.4390(6) 0.6830(4) 0.3518(3) 0.0399(9) Uani 1 1 d . . . . .
H25 H -0.427407 0.611136 0.380529 0.048 Uiso 1 1 calc R U . . .
C7 C 0.3773(6) -0.3076(4) 0.9655(4) 0.0469(11) Uani 1 1 d . . . . .
H7 H 0.468276 -0.339848 0.999061 0.056 Uiso 1 1 calc R U . . .
C16 C -0.1645(7) 0.2072(4) 0.8017(3) 0.0426(10) Uani 1 1 d . . . . .
H16 H -0.225201 0.197512 0.862910 0.051 Uiso 1 1 calc R U . . .

loop_
_atom_site_aniso_label
_atom_site_aniso_U_11
_atom_site_aniso_U_22
_atom_site_aniso_U_33
_atom_site_aniso_U_23
_atom_site_aniso_U_13
_atom_site_aniso_U_12
Hg1 0.03531(11) 0.03146(11) 0.04761(12) 0.00604(7) -0.00153(7) 0.00173(7)
C24 0.044(3) 0.067(3) 0.034(2) -0.014(2) 0.0047(19) -0.002(2)
Cl2 0.0393(5) 0.0331(5) 0.0611(7) 0.0026(4) 0.0040(5) 0.0045(4)
Cl1 0.0456(6) 0.0324(5) 0.0707(8) 0.0106(5) -0.0093(5) -0.0033(4)
O2A 0.0419(17) 0.0335(15) 0.0358(15) -0.0002(12) 0.0018(12) -0.0014(12)
O3 0.0363(17) 0.0434(17) 0.0520(19) -0.0037(14) -0.0126(14) -0.0016(13)
O4A 0.0311(15) 0.0343(15) 0.0398(15) -0.0023(12) -0.0056(12) 0.0009(11)
C2 0.034(2) 0.043(2) 0.035(2) -0.0034(17) -0.0039(17) -0.0001(18)
C12 0.034(2) 0.035(2) 0.039(2) -0.0028(17) -0.0081(17) 0.0003(17)
N2 0.0363(19) 0.0304(17) 0.0381(18) 0.0000(14) 0.0014(15) 0.0035(14)
C29 0.031(2) 0.0303(19) 0.039(2) -0.0026(16) -0.0019(16) -0.0013(15)
C28 0.037(2) 0.034(2) 0.033(2) -0.0050(16) 0.0011(17) 0.0016(17)
C1 0.039(2) 0.034(2) 0.0297(19) -0.0034(16) 0.0038(16) -0.0020(17)
C31 0.040(2) 0.036(2) 0.040(2) -0.0073(18) 0.0070(18) -0.0078(18)
C32 0.034(2) 0.036(2) 0.041(2) -0.0075(17) 0.0008(17) -0.0054(17)
C13 0.031(2) 0.036(2) 0.042(2) -0.0004(17) -0.0096(17) 0.0006(16)
C17 0.035(2) 0.033(2) 0.037(2) -0.0043(16) -0.0066(17) -0.0004(16)
C20 0.043(2) 0.032(2) 0.041(2) 0.0001(17) -0.0132(18) -0.0032(17)
C4 0.042(2) 0.032(2) 0.037(2) -0.0040(17) 0.0082(18) -0.0055(17)
N1 0.0324(18) 0.0339(18) 0.0416(19) 0.0011(15) -0.0060(15) 0.0002(14)
C30 0.040(2) 0.0286(19) 0.036(2) -0.0027(16) 0.0090(17) -0.0021(16)
C10 0.036(2) 0.034(2) 0.0272(18) -0.0064(15) -0.0002(15) -0.0017(16)
O1 0.081(3) 0.0435(19) 0.048(2) 0.0048(15) 0.0238(19) 0.0107(18)
C21 0.034(2) 0.033(2) 0.039(2) -0.0073(17) -0.0101(17) -0.0015(16)
C5 0.034(2) 0.035(2) 0.0297(19) -0.0024(16) 0.0037(16) 0.0015(16)
C6 0.043(2) 0.041(2) 0.036(2) -0.0020(17) 0.0012(18) 0.0055(19)
C26 0.0268(19) 0.036(2) 0.037(2) -0.0069(16) -0.0042(16) -0.0019(15)
C9 0.046(3) 0.038(2) 0.039(2) -0.0077(18) 0.0001(19) -0.0046(19)
C14 0.039(2) 0.031(2) 0.050(3) -0.0006(18) -0.0136(19) 0.0008(17)
C8 0.038(2) 0.057(3) 0.050(3) -0.014(2) -0.008(2) -0.006(2)
C23 0.037(3) 0.066(3) 0.058(3) -0.030(3) -0.002(2) 0.004(2)
C3 0.034(2) 0.040(2) 0.043(2) -0.0095(18) 0.0001(18) -0.0095(17)
C19 0.036(2) 0.047(2) 0.031(2) -0.0034(17) -0.0044(16) -0.0072(18)
C27 0.036(2) 0.037(2) 0.033(2) -0.0084(16) 0.0013(17) -0.0004(17)
C22 0.043(3) 0.040(2) 0.060(3) -0.019(2) -0.010(2) 0.009(2)
C18 0.037(2) 0.042(2) 0.040(2) -0.0096(18) 0.0010(18) 0.0045(18)
C11 0.038(2) 0.039(2) 0.038(2) -0.0044(18) -0.0063(18) 0.0029(18)
C15 0.045(3) 0.038(2) 0.051(3) -0.012(2) -0.009(2) 0.0043(19)
C25 0.040(2) 0.043(2) 0.037(2) -0.0071(18) -0.0059(18) -0.0026(19)
C7 0.038(2) 0.060(3) 0.044(2) -0.009(2) -0.009(2) 0.003(2)
C16 0.049(3) 0.043(2) 0.037(2) -0.0082(19) -0.0051(19) 0.003(2)

loop_
_atom_type_symbol
_atom_type_description
_atom_type_scat_dispersion_real
_atom_type_scat_dispersion_imag
_atom_type_scat_source
C C 0.0181 0.0091 'International Tables Vol C Tables 4.2.6.8 and 6.1.1.4'
H H 0.0000 0.0000 'International Tables Vol C Tables 4.2.6.8 and 6.1.1.4'
Cl Cl 0.3639 0.7018 'International Tables Vol C Tables 4.2.6.8 and 6.1.1.4'
Hg Hg -4.2923 7.6849 'International Tables Vol C Tables 4.2.6.8 and 6.1.1.4'
O O 0.0492 0.0322 'International Tables Vol C Tables 4.2.6.8 and 6.1.1.4'
N N 0.0311 0.0180 'International Tables Vol C Tables 4.2.6.8 and 6.1.1.4'

loop_
_geom_angle_atom_site_label_1
_geom_angle_atom_site_label_2
_geom_angle_atom_site_label_3
_geom_angle
_geom_angle_site_symmetry_1
_geom_angle_site_symmetry_3
_geom_angle_publ_flag
Cl1 Hg1 Cl2 148.46(4) . . ?
Cl1 Hg1 N1 106.63(10) . . ?
Cl2 Hg1 N1 100.06(9) . . ?
Cl1 Hg1 N2 99.79(9) . . ?
Cl2 Hg1 N2 96.97(9) . . ?
N1 Hg1 N2 89.32(12) . . ?
C23 C24 C25 121.7(5) . . ?
C23 C24 H24 119.1 . . ?
C25 C24 H24 119.1 . . ?
C11 O2A C1 118.7(3) . . ?
C27 O4A C17 116.8(3) . . ?
C1 C2 C3 119.8(4) . . ?
C1 C2 H2 120.1 . . ?
C3 C2 H2 120.1 . . ?
C16 C12 C13 118.8(4) . . ?
C16 C12 C11 119.8(4) . . ?
C13 C12 C11 121.3(4) . . ?
C29 N2 C30 118.3(4) . . ?
C29 N2 Hg1 120.5(3) . . ?
C30 N2 Hg1 121.1(3) . . ?
N2 C29 C28 122.6(4) . . ?
N2 C29 H29 118.7 . . ?
C28 C29 H29 118.7 . . ?
C29 C28 C32 118.6(4) . . ?
C29 C28 C27 121.8(4) . . ?
C32 C28 C27 119.6(4) . . ?
C2 C1 O2A 120.3(4) . . ?
C2 C1 C10 122.6(4) . . ?
O2A C1 C10 116.9(4) . . ?
C32 C31 C30 119.2(4) . . ?
C32 C31 H31 120.4 . . ?
C30 C31 H31 120.4 . . ?
C31 C32 C28 118.8(4) . . ?
C31 C32 H32 120.6 . . ?
C28 C32 H32 120.6 . . ?
N1 C13 C12 122.1(4) . . ?
N1 C13 H13 118.9 . . ?
C12 C13 H13 118.9 . . ?
C18 C17 C26 123.1(4) . . ?
C18 C17 O4A 119.6(4) . . ?
C26 C17 O4A 117.1(4) . . ?
C19 C20 C21 120.9(4) . . ?
C19 C20 H20 119.6 . . ?
C21 C20 H20 119.6 . . ?
C3 C4 C5 121.5(4) . . ?
C3 C4 H4 119.2 . . ?
C5 C4 H4 119.2 . . ?
C14 N1 C13 118.3(4) . . ?
C14 N1 Hg1 121.0(3) . . ?
C13 N1 Hg1 120.6(3) . . ?
N2 C30 C31 122.4(4) . . ?
N2 C30 H30 118.8 . . ?
C31 C30 H30 118.8 . . ?
C1 C10 C9 122.5(4) . . ?
C1 C10 C5 118.0(4) . . ?
C9 C10 C5 119.5(4) . . ?
C22 C21 C26 118.6(4) . . ?
C22 C21 C20 122.9(4) . . ?
C26 C21 C20 118.5(4) . . ?
C6 C5 C4 123.4(4) . . ?
C6 C5 C10 118.1(4) . . ?
C4 C5 C10 118.5(4) . . ?
C7 C6 C5 121.3(4) . . ?
C7 C6 H6 119.4 . . ?
C5 C6 H6 119.4 . . ?
C17 C26 C25 123.0(4) . . ?
C17 C26 C21 117.9(4) . . ?
C25 C26 C21 119.1(4) . . ?
C8 C9 C10 120.5(4) . . ?
C8 C9 H9 119.8 . . ?
C10 C9 H9 119.8 . . ?
N1 C14 C15 123.3(4) . . ?
N1 C14 H14 118.4 . . ?
C15 C14 H14 118.4 . . ?
C9 C8 C7 120.0(5) . . ?
C9 C8 H8 120.0 . . ?
C7 C8 H8 120.0 . . ?
C22 C23 C24 120.0(5) . . ?
C22 C23 H23 120.0 . . ?
C24 C23 H23 120.0 . . ?
C4 C3 C2 119.5(4) . . ?
C4 C3 H3 120.2 . . ?
C2 C3 H3 120.2 . . ?
C20 C19 C18 120.5(4) . . ?
C20 C19 H19 119.8 . . ?
C18 C19 H19 119.8 . . ?
O3 C27 O4A 123.8(4) . . ?
O3 C27 C28 125.7(4) . . ?
O4A C27 C28 110.4(4) . . ?
C23 C22 C21 121.4(5) . . ?
C23 C22 H22 119.3 . . ?
C21 C22 H22 119.3 . . ?
C17 C18 C19 119.1(4) . . ?
C17 C18 H18 120.4 . . ?
C19 C18 H18 120.4 . . ?
O1 C11 O2A 123.6(4) . . ?
O1 C11 C12 125.0(4) . . ?
O2A C11 C12 111.4(4) . . ?
C16 C15 C14 118.3(4) . . ?
C16 C15 H15 120.8 . . ?
C14 C15 H15 120.8 . . ?
C24 C25 C26 119.1(5) . . ?
C24 C25 H25 120.4 . . ?
C26 C25 H25 120.4 . . ?
C6 C7 C8 120.7(5) . . ?
C6 C7 H7 119.7 . . ?
C8 C7 H7 119.7 . . ?
C15 C16 C12 119.2(4) . . ?
C15 C16 H16 120.4 . . ?
C12 C16 H16 120.4 . . ?

loop_
_geom_bond_atom_site_label_1
_geom_bond_atom_site_label_2
_geom_bond_distance
_geom_bond_site_symmetry_2
_geom_bond_publ_flag
Hg1 Cl1 2.3445(11) . ?
Hg1 Cl2 2.3667(11) . ?
Hg1 N1 2.389(4) . ?
Hg1 N2 2.432(4) . ?
C24 C23 1.378(9) . ?
C24 C25 1.383(7) . ?
C24 H24 0.9500 . ?
O2A C11 1.352(6) . ?
O2A C1 1.402(5) . ?
O3 C27 1.203(6) . ?
O4A C27 1.365(5) . ?
O4A C17 1.412(5) . ?
C2 C1 1.357(7) . ?
C2 C3 1.411(7) . ?
C2 H2 0.9500 . ?
C12 C16 1.387(7) . ?
C12 C13 1.399(6) . ?
C12 C11 1.484(6) . ?
N2 C29 1.338(6) . ?
N2 C30 1.347(6) . ?
C29 C28 1.394(6) . ?
C29 H29 0.9500 . ?
C28 C32 1.395(6) . ?
C28 C27 1.483(6) . ?
C1 C10 1.409(6) . ?
C31 C32 1.378(7) . ?
C31 C30 1.387(7) . ?
C31 H31 0.9500 . ?
C32 H32 0.9500 . ?
C13 N1 1.336(6) . ?
C13 H13 0.9500 . ?
C17 C18 1.356(6) . ?
C17 C26 1.405(6) . ?
C20 C19 1.365(7) . ?
C20 C21 1.430(6) . ?
C20 H20 0.9500 . ?
C4 C3 1.374(7) . ?
C4 C5 1.420(7) . ?
C4 H4 0.9500 . ?
N1 C14 1.335(6) . ?
C30 H30 0.9500 . ?
C10 C9 1.417(7) . ?
C10 C5 1.424(6) . ?
O1 C11 1.199(6) . ?
C21 C22 1.410(6) . ?
C21 C26 1.419(6) . ?
C5 C6 1.414(7) . ?
C6 C7 1.365(7) . ?
C6 H6 0.9500 . ?
C26 C25 1.417(6) . ?
C9 C8 1.375(7) . ?
C9 H9 0.9500 . ?
C14 C15 1.390(7) . ?
C14 H14 0.9500 . ?
C8 C7 1.403(8) . ?
C8 H8 0.9500 . ?
C23 C22 1.358(8) . ?
C23 H23 0.9500 . ?
C3 H3 0.9500 . ?
C19 C18 1.406(7) . ?
C19 H19 0.9500 . ?
C22 H22 0.9500 . ?
C18 H18 0.9500 . ?
C15 C16 1.376(7) . ?
C15 H15 0.9500 . ?
C25 H25 0.9500 . ?
C7 H7 0.9500 . ?
C16 H16 0.9500 . ?

loop_
_geom_torsion_atom_site_label_1
_geom_torsion_atom_site_label_2
_geom_torsion_atom_site_label_3
_geom_torsion_atom_site_label_4
_geom_torsion
_geom_torsion_site_symmetry_1
_geom_torsion_site_symmetry_2
_geom_torsion_site_symmetry_3
_geom_torsion_site_symmetry_4
_geom_torsion_publ_flag
C30 N2 C29 C28 0.2(6) . . . . ?
Hg1 N2 C29 C28 177.3(3) . . . . ?
N2 C29 C28 C32 2.7(6) . . . . ?
N2 C29 C28 C27 -176.7(4) . . . . ?
C3 C2 C1 O2A 174.3(4) . . . . ?
C3 C2 C1 C10 -0.7(7) . . . . ?
C11 O2A C1 C2 76.7(5) . . . . ?
C11 O2A C1 C10 -108.0(5) . . . . ?
C30 C31 C32 C28 1.4(6) . . . . ?
C29 C28 C32 C31 -3.4(6) . . . . ?
C27 C28 C32 C31 176.0(4) . . . . ?
C16 C12 C13 N1 0.1(7) . . . . ?
C11 C12 C13 N1 175.8(4) . . . . ?
C27 O4A C17 C18 -101.5(5) . . . . ?
C27 O4A C17 C26 84.4(5) . . . . ?
C12 C13 N1 C14 -0.2(7) . . . . ?
C12 C13 N1 Hg1 -178.0(3) . . . . ?
C29 N2 C30 C31 -2.3(6) . . . . ?
Hg1 N2 C30 C31 -179.4(3) . . . . ?
C32 C31 C30 N2 1.5(6) . . . . ?
C2 C1 C10 C9 179.3(4) . . . . ?
O2A C1 C10 C9 4.2(6) . . . . ?
C2 C1 C10 C5 0.8(6) . . . . ?
O2A C1 C10 C5 -174.3(3) . . . . ?
C19 C20 C21 C22 176.3(5) . . . . ?
C19 C20 C21 C26 -2.2(7) . . . . ?
C3 C4 C5 C6 -180.0(4) . . . . ?
C3 C4 C5 C10 -0.7(6) . . . . ?
C1 C10 C5 C6 179.1(4) . . . . ?
C9 C10 C5 C6 0.6(6) . . . . ?
C1 C10 C5 C4 -0.2(6) . . . . ?
C9 C10 C5 C4 -178.7(4) . . . . ?
C4 C5 C6 C7 178.6(4) . . . . ?
C10 C5 C6 C7 -0.6(6) . . . . ?
C18 C17 C26 C25 -179.2(5) . . . . ?
O4A C17 C26 C25 -5.4(6) . . . . ?
C18 C17 C26 C21 0.4(7) . . . . ?
O4A C17 C26 C21 174.2(4) . . . . ?
C22 C21 C26 C17 -177.3(4) . . . . ?
C20 C21 C26 C17 1.2(6) . . . . ?
C22 C21 C26 C25 2.3(6) . . . . ?
C20 C21 C26 C25 -179.1(4) . . . . ?
C1 C10 C9 C8 -178.4(4) . . . . ?
C5 C10 C9 C8 0.0(6) . . . . ?
C13 N1 C14 C15 -0.7(7) . . . . ?
Hg1 N1 C14 C15 177.0(4) . . . . ?
C10 C9 C8 C7 -0.8(7) . . . . ?
C25 C24 C23 C22 -1.0(8) . . . . ?
C5 C4 C3 C2 0.9(7) . . . . ?
C1 C2 C3 C4 -0.2(7) . . . . ?
C21 C20 C19 C18 1.5(7) . . . . ?
C17 O4A C27 O3 3.8(6) . . . . ?
C17 O4A C27 C28 -177.0(3) . . . . ?
C29 C28 C27 O3 -176.0(4) . . . . ?
C32 C28 C27 O3 4.7(7) . . . . ?
C29 C28 C27 O4A 4.9(5) . . . . ?
C32 C28 C27 O4A -174.5(4) . . . . ?
C24 C23 C22 C21 0.7(8) . . . . ?
C26 C21 C22 C23 -1.4(7) . . . . ?
C20 C21 C22 C23 -179.8(5) . . . . ?
C26 C17 C18 C19 -1.1(7) . . . . ?
O4A C17 C18 C19 -174.8(4) . . . . ?
C20 C19 C18 C17 0.1(7) . . . . ?
C1 O2A C11 O1 2.8(7) . . . . ?
C1 O2A C11 C12 -176.6(4) . . . . ?
C16 C12 C11 O1 6.5(8) . . . . ?
C13 C12 C11 O1 -169.1(5) . . . . ?
C16 C12 C11 O2A -174.1(4) . . . . ?
C13 C12 C11 O2A 10.3(6) . . . . ?
N1 C14 C15 C16 1.7(8) . . . . ?
C23 C24 C25 C26 2.0(8) . . . . ?
C17 C26 C25 C24 176.9(5) . . . . ?
C21 C26 C25 C24 -2.7(7) . . . . ?
C5 C6 C7 C8 -0.1(7) . . . . ?
C9 C8 C7 C6 0.8(8) . . . . ?
C14 C15 C16 C12 -1.8(7) . . . . ?
C13 C12 C16 C15 0.9(7) . . . . ?
C11 C12 C16 C15 -174.8(5) . . . . ?
